data_1556208
loop_
_publ_author_name
'Lee, Boram'
'Chen, Shiyu'
'Heinis, Christian'
'Scopelliti, Rosario'
'Severin, Kay'

_publ_section_title
;
 Pattern-based sensing of peptides and aminoglycosides with a single
 molecular probe.
;
_journal_issue 13
_journal_name_full 'Organic letters'
_journal_page_first 3456
_journal_page_last 3459
_journal_paper_doi 10.1021/ol401495c
_journal_volume 15
_journal_year 2013
_chemical_formula_moiety 'C36 H35 N5 O2, C2 H6 O'
_chemical_formula_sum 'C38 H41 N5 O3'
_chemical_formula_weight 615.76
_space_group_IT_number 2
_space_group_name_Hall '-P 1'
_space_group_name_H-M_alt 'P -1'
_symmetry_cell_setting triclinic
_symmetry_space_group_name_Hall '-P 1'
_symmetry_space_group_name_H-M 'P -1'
_atom_sites_solution_hydrogens geom
_atom_sites_solution_primary direct
_atom_sites_solution_secondary difmap
_audit_creation_method SHELXL-97
_cell_angle_alpha 90.426(6)
_cell_angle_beta 90.494(7)
_cell_angle_gamma 102.848(7)
_cell_formula_units_Z 2
_cell_length_a 10.1792(9)
_cell_length_b 11.8174(9)
_cell_length_c 13.9668(11)
_cell_measurement_reflns_used 3212
_cell_measurement_temperature 293(2)
_cell_measurement_theta_max 73.4293
_cell_measurement_theta_min 3.8336
_cell_volume 1637.9(2)
_computing_cell_refinement
; 
CrysAlisPro, Agilent Technologies, 
Version 1.171.35.21 (release 20-01-2012 CrysAlis171 .NET) 
(compiled Jan 23 2012,18:06:46) 
;
_computing_data_collection
; 
CrysAlisPro, Agilent Technologies, 
Version 1.171.35.21 (release 20-01-2012 CrysAlis171 .NET) 
(compiled Jan 23 2012,18:06:46) 
;
_computing_data_reduction
; 
CrysAlisPro, Agilent Technologies, 
Version 1.171.35.21 (release 20-01-2012 CrysAlis171 .NET) 
(compiled Jan 23 2012,18:06:46) 
;
_computing_molecular_graphics 'Bruker SHELXTL'
_computing_publication_material 'Bruker SHELXTL'
_computing_structure_refinement 'Bruker SHELXTL'
_computing_structure_solution 'Bruker SHELXTL'
_diffrn_ambient_temperature 293(2)
_diffrn_detector_area_resol_mean 10.4839
_diffrn_measured_fraction_theta_full 0.985
_diffrn_measured_fraction_theta_max 0.948
_diffrn_measurement_device_type 'SuperNova, Dual, Cu at zero, Atlas'
_diffrn_measurement_method 'omega scans'
_diffrn_radiation_monochromator mirror
_diffrn_radiation_source 'SuperNova (Cu) X-ray Source'
_diffrn_radiation_type 'Cu K\a'
_diffrn_radiation_wavelength 1.54178
_diffrn_reflns_av_R_equivalents 0.0582
_diffrn_reflns_av_sigmaI/netI 0.0589
_diffrn_reflns_limit_h_max 12
_diffrn_reflns_limit_h_min -5
_diffrn_reflns_limit_k_max 14
_diffrn_reflns_limit_k_min -14
_diffrn_reflns_limit_l_max 17
_diffrn_reflns_limit_l_min -17
_diffrn_reflns_number 9834
_diffrn_reflns_theta_full 67.00
_diffrn_reflns_theta_max 73.58
_diffrn_reflns_theta_min 3.84
_exptl_absorpt_coefficient_mu 0.637
_exptl_absorpt_correction_T_max 1.00000
_exptl_absorpt_correction_T_min 0.81026
_exptl_absorpt_correction_type multi-scan
_exptl_absorpt_process_details
; 
CrysAlisPro, Agilent Technologies, 
Version 1.171.35.21 (release 20-01-2012 CrysAlis171 .NET) 
(compiled Jan 23 2012,18:06:46) 
Empirical absorption correction using spherical harmonics, 
 implemented in SCALE3 ABSPACK scaling algorithm. 
;
_exptl_crystal_colour yellow
_exptl_crystal_density_diffrn 1.249
_exptl_crystal_density_method 'not measured'
_exptl_crystal_description prismatic
_exptl_crystal_F_000 656
_exptl_crystal_size_max 0.50
_exptl_crystal_size_mid 0.19
_exptl_crystal_size_min 0.14
_refine_diff_density_max 0.423
_refine_diff_density_min -0.310
_refine_diff_density_rms 0.079
_refine_ls_extinction_method none
_refine_ls_goodness_of_fit_ref 1.044
_refine_ls_hydrogen_treatment constr
_refine_ls_matrix_type full
_refine_ls_number_parameters 452
_refine_ls_number_reflns 6284
_refine_ls_number_restraints 14
_refine_ls_restrained_S_all 1.044
_refine_ls_R_factor_all 0.0995
_refine_ls_R_factor_gt 0.0834
_refine_ls_shift/su_max 0.000
_refine_ls_shift/su_mean 0.000
_refine_ls_structure_factor_coef Fsqd
_refine_ls_weighting_details 'calc w=1/[\s^2^(Fo^2^)+(0.1400P)^2^+0.0000P] where P=(Fo^2^+2Fc^2^)/3'
_refine_ls_weighting_scheme calc
_refine_ls_wR_factor_gt 0.2152
_refine_ls_wR_factor_ref 0.2449
_reflns_number_gt 4570
_reflns_number_total 6284
_reflns_threshold_expression >2sigma(I)
_cod_data_source_file ol401495c_si_002.cif
_cod_data_source_block bo-try-1
_cod_depositor_comments
;
The following automatic conversions were performed:

data item '_symmetry_cell_setting' value 'Triclinic' was changed to
'triclinic' in accordance with the
/home/saulius/struct/COD-crude-data/automatic-downloads/DataCite-retrospective/ACS/depositions/lib/dictionaries/cif_core.dic
dictionary named 'cif_core.dic' version 2.4.2 last updated on
2011-04-26.

Automatic conversion script
Id: cif_fix_values 6909 2019-04-08 15:41:33Z antanas 
;
_cod_database_code 1556208

loop_
_symmetry_equiv_pos_as_xyz
'x, y, z'
'-x, -y, -z'

loop_
_atom_site_label
_atom_site_type_symbol
_atom_site_fract_x
_atom_site_fract_y
_atom_site_fract_z
_atom_site_U_iso_or_equiv
_atom_site_adp_type
_atom_site_occupancy
_atom_site_symmetry_multiplicity
_atom_site_calc_flag
_atom_site_refinement_flags
_atom_site_disorder_assembly
_atom_site_disorder_group
O1 O 0.28018(15) 0.55576(13) 0.48060(11) 0.0489(4) Uani 1 1 d . . .
O2 O 0.29732(18) 0.67380(15) 0.35891(13) 0.0588(5) Uani 1 1 d . . .
N1A N 0.1836(12) 0.2995(12) 0.7411(10) 0.044(3) Uani 0.400(12) 1 d PD A 1
N1B N 0.1967(8) 0.2774(8) 0.7282(7) 0.048(2) Uani 0.600(12) 1 d PD A 2
N2 N 0.6531(2) 0.88229(17) 0.44211(16) 0.0543(5) Uani 1 1 d . . .
N3 N 0.8610(2) 1.34481(18) 0.28300(17) 0.0601(5) Uani 1 1 d . . .
H3 H 0.9299 1.4017 0.2787 0.072 Uiso 1 1 calc R . .
N4 N 0.6426(2) 0.74217(16) 0.59360(15) 0.0515(5) Uani 1 1 d . . .
H4 H 0.6732 0.8036 0.5609 0.062 Uiso 1 1 calc R . .
N5 N 0.7304(2) 1.10410(19) 0.72199(19) 0.0673(6) Uani 1 1 d . . .
H5 H 0.6986 1.1616 0.7025 0.081 Uiso 1 1 calc R . .
C1 C 0.3518(2) 0.65089(18) 0.43410(16) 0.0463(5) Uani 1 1 d . . .
C2 C 0.4767(2) 0.71173(17) 0.47261(16) 0.0447(5) Uani 1 1 d . . .
C3 C 0.5277(2) 0.67744(17) 0.56019(15) 0.0442(5) Uani 1 1 d . . .
C4 C 0.4499(2) 0.57327(17) 0.60575(15) 0.0429(5) Uani 1 1 d . . .
C5 C 0.4850(2) 0.52305(19) 0.69073(17) 0.0509(5) Uani 1 1 d . A .
H5A H 0.5672 0.5556 0.7202 0.061 Uiso 1 1 calc R . .
C6 C 0.4027(3) 0.4277(2) 0.73211(17) 0.0513(5) Uani 1 1 d D . .
C7 C 0.2763(2) 0.37842(19) 0.69057(17) 0.0488(5) Uani 1 1 d D A .
C8 C 0.2384(2) 0.42322(18) 0.60442(17) 0.0464(5) Uani 1 1 d . . .
C9 C 0.3262(2) 0.51871(17) 0.56502(15) 0.0429(4) Uani 1 1 d . A .
C10A C 0.4518(13) 0.3758(12) 0.8244(7) 0.062(5) Uani 0.400(12) 1 d PD A 1
H10A H 0.4984 0.3152 0.8080 0.074 Uiso 0.400(12) 1 calc PR A 1
H10B H 0.5131 0.4357 0.8609 0.074 Uiso 0.400(12) 1 calc PR A 1
C11A C 0.3261(8) 0.3261(9) 0.8826(6) 0.075(3) Uani 0.400(12) 1 d PD A 1
H11A H 0.3519 0.2870 0.9382 0.090 Uiso 0.400(12) 1 calc PR A 1
H11B H 0.2879 0.3895 0.9053 0.090 Uiso 0.400(12) 1 calc PR A 1
C12A C 0.2203(11) 0.2420(16) 0.8262(8) 0.052(3) Uani 0.400(12) 1 d PD A 1
H12A H 0.2549 0.1750 0.8074 0.062 Uiso 0.400(12) 1 calc PR A 1
H12B H 0.1414 0.2154 0.8653 0.062 Uiso 0.400(12) 1 calc PR A 1
C10B C 0.4427(10) 0.3821(8) 0.8237(7) 0.076(5) Uani 0.600(12) 1 d PD A 2
H10C H 0.4303 0.4344 0.8750 0.091 Uiso 0.600(12) 1 calc PR A 2
H10D H 0.5379 0.3823 0.8214 0.091 Uiso 0.600(12) 1 calc PR A 2
C11B C 0.3662(6) 0.2612(5) 0.8479(4) 0.072(2) Uani 0.600(12) 1 d PD A 2
H11C H 0.3823 0.2437 0.9142 0.086 Uiso 0.600(12) 1 calc PR A 2
H11D H 0.3940 0.2042 0.8071 0.086 Uiso 0.600(12) 1 calc PR A 2
C12B C 0.2179(13) 0.2600(18) 0.8312(10) 0.105(6) Uani 0.600(12) 1 d PD A 2
H12C H 0.1625 0.1864 0.8512 0.125 Uiso 0.600(12) 1 calc PR A 2
H12D H 0.1927 0.3215 0.8683 0.125 Uiso 0.600(12) 1 calc PR A 2
C13 C 0.0560(3) 0.2432(3) 0.6971(2) 0.0721(8) Uani 1 1 d D . .
H13A H -0.0138 0.2781 0.7234 0.086 Uiso 0.400(12) 1 calc PR A 1
H13B H 0.0356 0.1622 0.7153 0.086 Uiso 0.400(12) 1 calc PR A 1
H13C H 0.0049 0.2949 0.7254 0.086 Uiso 0.600(12) 1 calc PR A 2
H13D H 0.0173 0.1648 0.7179 0.086 Uiso 0.600(12) 1 calc PR A 2
C14 C 0.0493(3) 0.2492(3) 0.5903(2) 0.0677(7) Uani 1 1 d . A .
H14A H -0.0435 0.2236 0.5689 0.081 Uiso 1 1 calc R . .
H14B H 0.1008 0.1975 0.5625 0.081 Uiso 1 1 calc R . .
C15 C 0.1052(2) 0.3723(2) 0.55611(19) 0.0571(6) Uani 1 1 d . A .
H15A H 0.1170 0.3716 0.4873 0.068 Uiso 1 1 calc R . .
H15B H 0.0416 0.4201 0.5704 0.068 Uiso 1 1 calc R . .
C16 C 0.5456(2) 0.80909(19) 0.41664(16) 0.0478(5) Uani 1 1 d . . .
H16 H 0.5086 0.8195 0.3571 0.057 Uiso 1 1 calc R . .
C17 C 0.7047(3) 0.9761(2) 0.3757(2) 0.0576(6) Uani 1 1 d . . .
H17A H 0.6719 0.9524 0.3116 0.069 Uiso 1 1 calc R . .
H17B H 0.8023 0.9908 0.3751 0.069 Uiso 1 1 calc R . .
C18 C 0.6620(3) 1.0867(2) 0.40295(19) 0.0580(6) Uani 1 1 d . . .
H18A H 0.5645 1.0726 0.3996 0.070 Uiso 1 1 calc R . .
H18B H 0.6892 1.1067 0.4688 0.070 Uiso 1 1 calc R . .
C19 C 0.7200(2) 1.18765(19) 0.34073(18) 0.0498(5) Uani 1 1 d . . .
C20 C 0.6673(2) 1.2175(2) 0.25173(17) 0.0493(5) Uani 1 1 d . . .
C21 C 0.5504(3) 1.1723(3) 0.1989(2) 0.0672(7) Uani 1 1 d . . .
H21 H 0.4896 1.1066 0.2199 0.081 Uiso 1 1 calc R . .
C22 C 0.5258(3) 1.2254(4) 0.1158(2) 0.0823(9) Uani 1 1 d . . .
H22 H 0.4480 1.1953 0.0803 0.099 Uiso 1 1 calc R . .
C23 C 0.6174(4) 1.3253(4) 0.0838(2) 0.0826(9) Uani 1 1 d . . .
H23 H 0.5981 1.3611 0.0280 0.099 Uiso 1 1 calc R . .
C24 C 0.7338(3) 1.3704(3) 0.1332(2) 0.0669(7) Uani 1 1 d . . .
H24 H 0.7953 1.4347 0.1107 0.080 Uiso 1 1 calc R . .
C25 C 0.7579(2) 1.3176(2) 0.21798(18) 0.0522(5) Uani 1 1 d . . .
C26 C 0.8369(3) 1.2671(2) 0.35588(19) 0.0560(6) Uani 1 1 d . . .
H26 H 0.8931 1.2683 0.4089 0.067 Uiso 1 1 calc R . .
C27 C 0.7263(2) 0.7277(2) 0.67596(18) 0.0537(5) Uani 1 1 d . . .
H27A H 0.7588 0.6570 0.6686 0.064 Uiso 1 1 calc R . .
H27B H 0.6737 0.7219 0.7340 0.064 Uiso 1 1 calc R . .
C28 C 0.8465(2) 0.8330(2) 0.6831(2) 0.0603(6) Uani 1 1 d . . .
H28A H 0.9134 0.8146 0.7266 0.072 Uiso 1 1 calc R . .
H28B H 0.8873 0.8469 0.6206 0.072 Uiso 1 1 calc R . .
C29 C 0.8096(2) 0.9409(2) 0.71711(19) 0.0549(6) Uani 1 1 d . . .
C30 C 0.7642(3) 1.0206(2) 0.6647(2) 0.0636(7) Uani 1 1 d . . .
H30 H 0.7570 1.0189 0.5982 0.076 Uiso 1 1 calc R . .
C31 C 0.7556(3) 1.0810(2) 0.8149(2) 0.0603(6) Uani 1 1 d . . .
C32 C 0.7388(4) 1.1395(3) 0.8985(3) 0.0816(9) Uani 1 1 d . . .
H32 H 0.7058 1.2068 0.8969 0.098 Uiso 1 1 calc R . .
C33 C 0.7723(5) 1.0957(4) 0.9839(3) 0.0930(11) Uani 1 1 d . . .
H33 H 0.7614 1.1333 1.0411 0.112 Uiso 1 1 calc R . .
C34 C 0.8233(5) 0.9939(4) 0.9854(3) 0.0943(11) Uani 1 1 d . . .
H34 H 0.8467 0.9656 1.0436 0.113 Uiso 1 1 calc R . .
C35 C 0.8389(4) 0.9361(3) 0.9024(2) 0.0738(8) Uani 1 1 d . . .
H35 H 0.8719 0.8688 0.9047 0.089 Uiso 1 1 calc R . .
C36 C 0.8054(2) 0.9781(2) 0.81451(19) 0.0554(6) Uani 1 1 d . . .
O3 O 0.1188(2) 0.5032(2) 0.25655(19) 0.0892(7) Uani 1 1 d . . .
H3A H 0.1702 0.5521 0.2891 0.134 Uiso 1 1 calc R . .
C37 C 0.1431(5) 0.5265(4) 0.1596(3) 0.1043(13) Uani 1 1 d . . .
H37A H 0.2309 0.5782 0.1531 0.125 Uiso 1 1 calc R . .
H37B H 0.0762 0.5660 0.1349 0.125 Uiso 1 1 calc R . .
C38 C 0.1390(8) 0.4224(6) 0.1029(4) 0.141(2) Uani 1 1 d . . .
H38A H 0.2048 0.3827 0.1271 0.211 Uiso 1 1 calc R . .
H38B H 0.1584 0.4432 0.0374 0.211 Uiso 1 1 calc R . .
H38C H 0.0509 0.3723 0.1067 0.211 Uiso 1 1 calc R . .

loop_
_atom_site_aniso_label
_atom_site_aniso_U_11
_atom_site_aniso_U_22
_atom_site_aniso_U_33
_atom_site_aniso_U_23
_atom_site_aniso_U_13
_atom_site_aniso_U_12
O1 0.0500(8) 0.0426(8) 0.0480(8) 0.0121(6) -0.0077(6) -0.0025(6)
O2 0.0648(10) 0.0471(8) 0.0577(10) 0.0173(7) -0.0150(7) -0.0019(7)
N1A 0.055(4) 0.039(5) 0.039(4) 0.004(3) 0.007(3) 0.009(3)
N1B 0.058(3) 0.033(3) 0.049(3) 0.007(3) 0.004(2) 0.003(2)
N2 0.0590(11) 0.0393(9) 0.0596(12) 0.0104(8) 0.0011(8) -0.0002(8)
N3 0.0607(12) 0.0454(10) 0.0651(13) 0.0059(9) -0.0002(9) -0.0077(8)
N4 0.0557(10) 0.0392(9) 0.0528(11) 0.0089(8) -0.0068(8) -0.0043(7)
N5 0.0722(13) 0.0442(10) 0.0811(16) 0.0143(10) -0.0169(11) 0.0038(9)
C1 0.0549(11) 0.0350(9) 0.0459(11) 0.0061(8) -0.0019(9) 0.0029(8)
C2 0.0509(11) 0.0337(9) 0.0473(11) 0.0041(8) 0.0008(8) 0.0043(8)
C3 0.0529(11) 0.0345(9) 0.0439(11) 0.0005(8) -0.0008(8) 0.0067(8)
C4 0.0497(11) 0.0324(9) 0.0446(11) 0.0025(8) -0.0007(8) 0.0049(8)
C5 0.0588(12) 0.0405(10) 0.0482(12) 0.0040(9) -0.0088(9) 0.0000(9)
C6 0.0625(13) 0.0414(10) 0.0464(12) 0.0053(9) -0.0034(9) 0.0036(9)
C7 0.0538(12) 0.0409(10) 0.0486(12) 0.0072(9) 0.0010(9) 0.0039(9)
C8 0.0486(11) 0.0385(10) 0.0484(11) 0.0062(8) 0.0009(9) 0.0014(8)
C9 0.0495(10) 0.0357(9) 0.0424(10) 0.0047(8) 0.0001(8) 0.0067(8)
C10A 0.098(10) 0.064(8) 0.029(5) 0.009(4) -0.006(5) 0.031(7)
C11A 0.091(5) 0.080(6) 0.050(4) 0.022(4) 0.001(3) 0.011(4)
C12A 0.055(6) 0.056(5) 0.034(5) 0.022(3) -0.001(4) -0.012(4)
C10B 0.071(5) 0.053(5) 0.086(8) 0.026(4) -0.030(4) -0.024(4)
C11B 0.093(4) 0.058(3) 0.058(3) 0.020(2) -0.018(2) 0.003(3)
C12B 0.118(10) 0.087(8) 0.088(9) 0.033(6) -0.011(7) -0.022(6)
C13 0.0643(15) 0.0687(16) 0.0719(18) 0.0250(14) 0.0010(12) -0.0102(12)
C14 0.0594(14) 0.0617(15) 0.0693(17) 0.0165(12) -0.0097(11) -0.0138(11)
C15 0.0505(12) 0.0559(13) 0.0586(14) 0.0143(11) -0.0047(10) -0.0017(10)
C16 0.0555(12) 0.0400(10) 0.0461(11) 0.0057(8) 0.0037(9) 0.0064(9)
C17 0.0633(13) 0.0395(11) 0.0660(15) 0.0102(10) 0.0112(11) 0.0020(9)
C18 0.0691(14) 0.0497(12) 0.0538(13) 0.0129(10) 0.0084(11) 0.0095(11)
C19 0.0548(12) 0.0402(10) 0.0531(12) 0.0081(9) 0.0025(9) 0.0073(9)
C20 0.0493(11) 0.0459(11) 0.0493(12) 0.0033(9) 0.0031(9) 0.0034(9)
C21 0.0544(13) 0.0727(17) 0.0654(16) 0.0038(13) -0.0032(11) -0.0051(12)
C22 0.0687(17) 0.108(3) 0.0666(18) 0.0020(17) -0.0178(14) 0.0134(17)
C23 0.099(2) 0.096(2) 0.0558(16) 0.0188(16) -0.0038(15) 0.0291(19)
C24 0.0797(17) 0.0606(14) 0.0600(15) 0.0161(12) 0.0094(13) 0.0138(13)
C25 0.0562(12) 0.0434(11) 0.0541(13) 0.0064(9) 0.0049(9) 0.0044(9)
C26 0.0581(12) 0.0508(12) 0.0555(13) 0.0048(10) -0.0083(10) 0.0045(10)
C27 0.0557(12) 0.0434(11) 0.0584(13) 0.0026(9) -0.0099(10) 0.0034(9)
C28 0.0491(12) 0.0572(13) 0.0691(16) 0.0021(11) -0.0063(10) 0.0005(10)
C29 0.0484(11) 0.0450(11) 0.0629(14) 0.0079(10) -0.0091(9) -0.0076(9)
C30 0.0704(15) 0.0519(13) 0.0586(14) 0.0106(11) -0.0153(11) -0.0071(11)
C31 0.0595(13) 0.0461(11) 0.0688(16) 0.0102(11) -0.0065(11) -0.0023(10)
C32 0.094(2) 0.0594(16) 0.090(2) -0.0020(15) 0.0020(17) 0.0137(15)
C33 0.131(3) 0.076(2) 0.070(2) -0.0033(16) 0.006(2) 0.018(2)
C34 0.133(3) 0.084(2) 0.0601(18) 0.0150(16) -0.0120(19) 0.011(2)
C35 0.091(2) 0.0568(14) 0.0701(18) 0.0133(13) -0.0149(14) 0.0095(14)
C36 0.0519(12) 0.0441(11) 0.0632(14) 0.0097(10) -0.0086(10) -0.0045(9)
O3 0.0864(14) 0.0745(14) 0.0868(16) 0.0052(12) -0.0095(11) -0.0244(11)
C37 0.107(3) 0.087(3) 0.102(3) 0.027(2) -0.005(2) -0.016(2)
C38 0.199(7) 0.129(5) 0.092(3) 0.003(3) 0.027(4) 0.031(4)

loop_
_atom_type_symbol
_atom_type_description
_atom_type_scat_dispersion_real
_atom_type_scat_dispersion_imag
_atom_type_scat_source
C C 0.0181 0.0091 'International Tables Vol C Tables 4.2.6.8 and 6.1.1.4'
H H 0.0000 0.0000 'International Tables Vol C Tables 4.2.6.8 and 6.1.1.4'
N N 0.0311 0.0180 'International Tables Vol C Tables 4.2.6.8 and 6.1.1.4'
O O 0.0492 0.0322 'International Tables Vol C Tables 4.2.6.8 and 6.1.1.4'

loop_
_geom_angle_atom_site_label_1
_geom_angle_atom_site_label_2
_geom_angle_atom_site_label_3
_geom_angle
C1 O1 C9 121.37(17)
C7 N1A C13 120.3(9)
C7 N1A C12A 122.3(9)
C13 N1A C12A 114.7(8)
C7 N1B C13 118.2(7)
C7 N1B C12B 115.0(9)
C13 N1B C12B 113.9(7)
C16 N2 C17 116.8(2)
C25 N3 C26 108.8(2)
C25 N3 H3 125.6
C26 N3 H3 125.6
C3 N4 C27 131.46(19)
C3 N4 H4 114.3
C27 N4 H4 114.3
C31 N5 C30 108.7(2)
C31 N5 H5 125.7
C30 N5 H5 125.7
O2 C1 O1 113.96(19)
O2 C1 C2 126.5(2)
O1 C1 C2 119.56(19)
C1 C2 C3 121.07(19)
C1 C2 C16 115.0(2)
C3 C2 C16 123.9(2)
N4 C3 C2 117.31(19)
N4 C3 C4 125.3(2)
C2 C3 C4 117.42(19)
C9 C4 C5 115.28(19)
C9 C4 C3 118.46(19)
C5 C4 C3 126.2(2)
C6 C5 C4 122.8(2)
C6 C5 H5A 118.6
C4 C5 H5A 118.6
C5 C6 C7 119.9(2)
C5 C6 C10B 120.2(3)
C7 C6 C10B 119.8(3)
C5 C6 C10A 119.2(5)
C7 C6 C10A 120.9(5)
N1A C7 C8 120.1(5)
N1B C7 C8 120.0(4)
N1A C7 C6 119.8(5)
N1B C7 C6 120.1(4)
C8 C7 C6 119.4(2)
C9 C8 C7 118.3(2)
C9 C8 C15 120.2(2)
C7 C8 C15 121.50(19)
O1 C9 C8 113.78(19)
O1 C9 C4 121.95(18)
C8 C9 C4 124.3(2)
C11A C10A C6 106.6(8)
C11A C10A H10A 110.4
C6 C10A H10A 110.4
C11A C10A H10B 110.4
C6 C10A H10B 110.4
H10A C10A H10B 108.6
C12A C11A C10A 113.0(9)
C12A C11A H11A 109.0
C10A C11A H11A 109.0
C12A C11A H11B 109.0
C10A C11A H11B 109.0
H11A C11A H11B 107.8
N1A C12A C11A 109.3(12)
N1A C12A H12A 109.8
C11A C12A H12A 109.8
N1A C12A H12B 109.8
C11A C12A H12B 109.8
H12A C12A H12B 108.3
C6 C10B C11B 115.0(5)
C6 C10B H10C 108.5
C11B C10B H10C 108.5
C6 C10B H10D 108.5
C11B C10B H10D 108.5
H10C C10B H10D 107.5
C10B C11B C12B 106.1(10)
C10B C11B H11C 110.5
C12B C11B H11C 110.5
C10B C11B H11D 110.5
C12B C11B H11D 110.5
H11C C11B H11D 108.7
N1B C12B C11B 108.3(10)
N1B C12B H12C 110.0
C11B C12B H12C 110.0
N1B C12B H12D 110.0
C11B C12B H12D 110.0
H12C C12B H12D 108.4
N1A C13 C14 115.8(6)
N1B C13 C14 108.9(4)
N1A C13 H13A 108.3
N1B C13 H13A 122.7
C14 C13 H13A 108.3
N1A C13 H13B 108.3
N1B C13 H13B 100.2
C14 C13 H13B 108.3
H13A C13 H13B 107.4
N1A C13 H13C 95.4
N1B C13 H13C 109.9
C14 C13 H13C 109.9
H13B C13 H13C 118.9
N1A C13 H13D 116.3
N1B C13 H13D 109.9
C14 C13 H13D 109.9
H13A C13 H13D 96.1
H13C C13 H13D 108.3
C13 C14 C15 110.9(2)
C13 C14 H14A 109.5
C15 C14 H14A 109.5
C13 C14 H14B 109.5
C15 C14 H14B 109.5
H14A C14 H14B 108.0
C8 C15 C14 110.6(2)
C8 C15 H15A 109.5
C14 C15 H15A 109.5
C8 C15 H15B 109.5
C14 C15 H15B 109.5
H15A C15 H15B 108.1
N2 C16 C2 125.5(2)
N2 C16 H16 117.2
C2 C16 H16 117.2
N2 C17 C18 111.9(2)
N2 C17 H17A 109.2
C18 C17 H17A 109.2
N2 C17 H17B 109.2
C18 C17 H17B 109.2
H17A C17 H17B 107.9
C19 C18 C17 113.9(2)
C19 C18 H18A 108.8
C17 C18 H18A 108.8
C19 C18 H18B 108.8
C17 C18 H18B 108.8
H18A C18 H18B 107.7
C26 C19 C20 105.9(2)
C26 C19 C18 126.7(2)
C20 C19 C18 127.4(2)
C21 C20 C25 118.9(2)
C21 C20 C19 133.8(2)
C25 C20 C19 107.2(2)
C22 C21 C20 119.5(3)
C22 C21 H21 120.3
C20 C21 H21 120.3
C21 C22 C23 120.5(3)
C21 C22 H22 119.7
C23 C22 H22 119.7
C24 C23 C22 121.2(3)
C24 C23 H23 119.4
C22 C23 H23 119.4
C23 C24 C25 118.2(3)
C23 C24 H24 120.9
C25 C24 H24 120.9
N3 C25 C24 131.3(2)
N3 C25 C20 107.1(2)
C24 C25 C20 121.6(2)
C19 C26 N3 110.9(2)
C19 C26 H26 124.5
N3 C26 H26 124.5
N4 C27 C28 109.0(2)
N4 C27 H27A 109.9
C28 C27 H27A 109.9
N4 C27 H27B 109.9
C28 C27 H27B 109.9
H27A C27 H27B 108.3
C29 C28 C27 113.8(2)
C29 C28 H28A 108.8
C27 C28 H28A 108.8
C29 C28 H28B 108.8
C27 C28 H28B 108.8
H28A C28 H28B 107.7
C30 C29 C36 105.3(2)
C30 C29 C28 128.1(3)
C36 C29 C28 126.4(2)
C29 C30 N5 111.4(2)
C29 C30 H30 124.3
N5 C30 H30 124.3
N5 C31 C32 130.6(3)
N5 C31 C36 106.9(3)
C32 C31 C36 122.4(3)
C33 C32 C31 118.3(3)
C33 C32 H32 120.8
C31 C32 H32 120.8
C32 C33 C34 120.4(4)
C32 C33 H33 119.8
C34 C33 H33 119.8
C35 C34 C33 121.0(3)
C35 C34 H34 119.5
C33 C34 H34 119.5
C34 C35 C36 120.1(3)
C34 C35 H35 120.0
C36 C35 H35 120.0
C35 C36 C31 117.8(3)
C35 C36 C29 134.5(3)
C31 C36 C29 107.7(2)
C37 O3 H3A 109.5
O3 C37 C38 112.8(4)
O3 C37 H37A 109.0
C38 C37 H37A 109.0
O3 C37 H37B 109.0
C38 C37 H37B 109.0
H37A C37 H37B 107.8
C37 C38 H38A 109.5
C37 C38 H38B 109.5
H38A C38 H38B 109.5
C37 C38 H38C 109.5
H38A C38 H38C 109.5
H38B C38 H38C 109.5

loop_
_geom_bond_atom_site_label_1
_geom_bond_atom_site_label_2
_geom_bond_distance
O1 C1 1.368(3)
O1 C9 1.375(3)
O2 C1 1.243(3)
N1A C7 1.374(11)
N1A C13 1.449(11)
N1A C12A 1.460(11)
N1B C7 1.394(8)
N1B C13 1.460(8)
N1B C12B 1.476(11)
N2 C16 1.281(3)
N2 C17 1.459(3)
N3 C25 1.363(3)
N3 C26 1.363(3)
N3 H3 0.8600
N4 C3 1.326(3)
N4 C27 1.459(3)
N4 H4 0.8600
N5 C31 1.361(4)
N5 C30 1.370(4)
N5 H5 0.8600
C1 C2 1.414(3)
C2 C3 1.421(3)
C2 C16 1.446(3)
C3 C4 1.461(3)
C4 C9 1.395(3)
C4 C5 1.409(3)
C5 C6 1.380(3)
C5 H5A 0.9300
C6 C7 1.407(3)
C6 C10B 1.481(8)
C6 C10A 1.558(10)
C7 C8 1.403(3)
C8 C9 1.394(3)
C8 C15 1.507(3)
C10A C11A 1.528(12)
C10A H10A 0.9700
C10A H10B 0.9700
C11A C12A 1.506(13)
C11A H11A 0.9700
C11A H11B 0.9700
C12A H12A 0.9700
C12A H12B 0.9700
C10B C11B 1.509(7)
C10B H10C 0.9700
C10B H10D 0.9700
C11B C12B 1.522(13)
C11B H11C 0.9700
C11B H11D 0.9700
C12B H12C 0.9700
C12B H12D 0.9700
C13 C14 1.497(4)
C13 H13A 0.9700
C13 H13B 0.9700
C13 H13C 0.9700
C13 H13D 0.9700
C14 C15 1.521(3)
C14 H14A 0.9700
C14 H14B 0.9700
C15 H15A 0.9700
C15 H15B 0.9700
C16 H16 0.9300
C17 C18 1.514(4)
C17 H17A 0.9700
C17 H17B 0.9700
C18 C19 1.496(3)
C18 H18A 0.9700
C18 H18B 0.9700
C19 C26 1.356(3)
C19 C20 1.427(3)
C20 C21 1.394(4)
C20 C25 1.415(3)
C21 C22 1.371(5)
C21 H21 0.9300
C22 C23 1.410(6)
C22 H22 0.9300
C23 C24 1.366(5)
C23 H23 0.9300
C24 C25 1.387(4)
C24 H24 0.9300
C26 H26 0.9300
C27 C28 1.541(3)
C27 H27A 0.9700
C27 H27B 0.9700
C28 C29 1.483(4)
C28 H28A 0.9700
C28 H28B 0.9700
C29 C30 1.354(4)
C29 C36 1.430(4)
C30 H30 0.9300
C31 C32 1.384(5)
C31 C36 1.418(4)
C32 C33 1.374(6)
C32 H32 0.9300
C33 C34 1.413(6)
C33 H33 0.9300
C34 C35 1.369(5)
C34 H34 0.9300
C35 C36 1.396(4)
C35 H35 0.9300
O3 C37 1.397(5)
O3 H3A 0.8200
C37 C38 1.451(8)
C37 H37A 0.9700
C37 H37B 0.9700
C38 H38A 0.9600
C38 H38B 0.9600
C38 H38C 0.9600

loop_
_geom_hbond_atom_site_label_D
_geom_hbond_atom_site_label_H
_geom_hbond_atom_site_label_A
_geom_hbond_distance_DH
_geom_hbond_distance_HA
_geom_hbond_distance_DA
_geom_hbond_angle_DHA
_geom_hbond_site_symmetry_A
N3 H3 O3 0.86 2.05 2.893(3) 165 1_665
N4 H4 N2 0.86 1.94 2.685(3) 144 .
N5 H5 O2 0.86 2.12 2.935(3) 157 2_676
O3 H3A O2 0.82 1.96 2.774(3) 176 .

loop_
_geom_torsion_atom_site_label_1
_geom_torsion_atom_site_label_2
_geom_torsion_atom_site_label_3
_geom_torsion_atom_site_label_4
_geom_torsion
C9 O1 C1 O2 -179.9(2)
C9 O1 C1 C2 0.9(3)
O2 C1 C2 C3 179.3(2)
O1 C1 C2 C3 -1.6(3)
O2 C1 C2 C16 -0.6(4)
O1 C1 C2 C16 178.55(19)
C27 N4 C3 C2 -175.1(2)
C27 N4 C3 C4 4.4(4)
C1 C2 C3 N4 -177.0(2)
C16 C2 C3 N4 2.8(3)
C1 C2 C3 C4 3.5(3)
C16 C2 C3 C4 -176.70(19)
N4 C3 C4 C9 175.9(2)
C2 C3 C4 C9 -4.7(3)
N4 C3 C4 C5 -1.5(4)
C2 C3 C4 C5 177.9(2)
C9 C4 C5 C6 -0.9(4)
C3 C4 C5 C6 176.5(2)
C4 C5 C6 C7 -1.6(4)
C4 C5 C6 C10B -177.3(6)
C4 C5 C6 C10A 178.1(6)
C13 N1A C7 N1B -81(3)
C12A N1A C7 N1B 80(3)
C13 N1A C7 C8 13.3(16)
C12A N1A C7 C8 174.1(12)
C13 N1A C7 C6 -176.5(8)
C12A N1A C7 C6 -15.6(18)
C13 N1B C7 N1A 74(3)
C12B N1B C7 N1A -66(3)
C13 N1B C7 C8 -21.0(10)
C12B N1B C7 C8 -160.2(9)
C13 N1B C7 C6 166.9(5)
C12B N1B C7 C6 27.7(12)
C5 C6 C7 N1A -166.9(8)
C10B C6 C7 N1A 8.8(11)
C10A C6 C7 N1A 13.3(10)
C5 C6 C7 N1B 175.5(6)
C10B C6 C7 N1B -8.7(9)
C10A C6 C7 N1B -4.2(9)
C5 C6 C7 C8 3.4(4)
C10B C6 C7 C8 179.1(6)
C10A C6 C7 C8 -176.4(6)
N1A C7 C8 C9 167.7(8)
N1B C7 C8 C9 -174.7(6)
C6 C7 C8 C9 -2.5(3)
N1A C7 C8 C15 -10.8(9)
N1B C7 C8 C15 6.8(6)
C6 C7 C8 C15 179.0(2)
C1 O1 C9 C8 177.75(19)
C1 O1 C9 C4 -2.3(3)
C7 C8 C9 O1 179.81(19)
C15 C8 C9 O1 -1.7(3)
C7 C8 C9 C4 -0.1(3)
C15 C8 C9 C4 178.4(2)
C5 C4 C9 O1 -178.1(2)
C3 C4 C9 O1 4.2(3)
C5 C4 C9 C8 1.8(3)
C3 C4 C9 C8 -175.9(2)
C5 C6 C10A C11A 148.4(7)
C7 C6 C10A C11A -31.9(11)
C10B C6 C10A C11A 43(10)
C6 C10A C11A C12A 53.8(14)
C7 N1A C12A C11A 37(2)
C13 N1A C12A C11A -161.3(10)
C10A C11A C12A N1A -57.2(17)
C5 C6 C10B C11B -164.1(7)
C7 C6 C10B C11B 20.2(12)
C10A C6 C10B C11B -87(10)
C6 C10B C11B C12B -47.3(13)
C7 N1B C12B C11B -56.9(17)
C13 N1B C12B C11B 162.2(9)
C10B C11B C12B N1B 64.9(16)
C7 N1A C13 N1B 82(3)
C12A N1A C13 N1B -81(3)
C7 N1A C13 C14 17.0(15)
C12A N1A C13 C14 -145.3(11)
C7 N1B C13 N1A -73(3)
C12B N1B C13 N1A 67(3)
C7 N1B C13 C14 48.1(9)
C12B N1B C13 C14 -172.3(11)
N1A C13 C14 C15 -47.7(8)
N1B C13 C14 C15 -61.5(5)
C9 C8 C15 C14 160.9(2)
C7 C8 C15 C14 -20.6(3)
C13 C14 C15 C8 47.7(3)
C17 N2 C16 C2 -178.6(2)
C1 C2 C16 N2 173.2(2)
C3 C2 C16 N2 -6.7(4)
C16 N2 C17 C18 97.9(3)
N2 C17 C18 C19 176.2(2)
C17 C18 C19 C26 -91.2(3)
C17 C18 C19 C20 85.9(3)
C26 C19 C20 C21 -178.0(3)
C18 C19 C20 C21 4.4(5)
C26 C19 C20 C25 -0.8(3)
C18 C19 C20 C25 -178.4(2)
C25 C20 C21 C22 0.0(4)
C19 C20 C21 C22 177.0(3)
C20 C21 C22 C23 -0.2(5)
C21 C22 C23 C24 1.3(6)
C22 C23 C24 C25 -2.2(5)
C26 N3 C25 C24 178.7(3)
C26 N3 C25 C20 -0.9(3)
C23 C24 C25 N3 -177.6(3)
C23 C24 C25 C20 2.0(4)
C21 C20 C25 N3 178.7(2)
C19 C20 C25 N3 1.0(3)
C21 C20 C25 C24 -0.9(4)
C19 C20 C25 C24 -178.6(2)
C20 C19 C26 N3 0.3(3)
C18 C19 C26 N3 177.9(2)
C25 N3 C26 C19 0.4(3)
C3 N4 C27 C28 -177.6(2)
N4 C27 C28 C29 73.1(3)
C27 C28 C29 C30 -86.2(3)
C27 C28 C29 C36 88.9(3)
C36 C29 C30 N5 -0.7(3)
C28 C29 C30 N5 175.1(2)
C31 N5 C30 C29 0.9(3)
C30 N5 C31 C32 179.7(3)
C30 N5 C31 C36 -0.7(3)
N5 C31 C32 C33 179.7(3)
C36 C31 C32 C33 0.1(5)
C31 C32 C33 C34 0.4(6)
C32 C33 C34 C35 -0.8(7)
C33 C34 C35 C36 0.6(6)
C34 C35 C36 C31 0.0(4)
C34 C35 C36 C29 179.7(3)
N5 C31 C36 C35 -180.0(2)
C32 C31 C36 C35 -0.3(4)
N5 C31 C36 C29 0.3(3)
C32 C31 C36 C29 179.9(3)
C30 C29 C36 C35 -179.4(3)
C28 C29 C36 C35 4.6(4)
C30 C29 C36 C31 0.3(3)
C28 C29 C36 C31 -175.7(2)
